data_4303802
loop_
_publ_author_name
'T. K. Prasad'
'M. V. Rajasekharan'

_publ_contact_author_address
;School of Chemistry,
University of Hyderabad,
Hyderabad-500046,
India.
;
_publ_contact_author_email mvrsc@uohyd.ernet.in
_publ_contact_author_fax +91-40-2301-2460
_publ_contact_author_name 'Rajasekharan, M. V.'
_publ_contact_author_phone +91-40-2313-4857
_publ_section_title
;
Cerium(IV)-Lanthanide(III)-Pyridine-2,6-dicarboxylic Acid System:
Coordination Salts, Chains, and Rings
;
_journal_name_full 'Inorganic Chemistry'
_journal_page_first 11543
_journal_page_last 11550
_journal_paper_doi 10.1021/ic901066v
_journal_volume 48
_journal_year 2009
_chemical_formula_moiety 'C28 H20 Ce N4 O20 Pr, 7(H2 O)'
_chemical_formula_sum 'C28 H35 Ce N4 O27 Pr'
_chemical_formula_weight 1139.62
_chemical_name_systematic
;
 ?
;
_space_group_IT_number 2
_symmetry_cell_setting triclinic
_symmetry_space_group_name_Hall '-P 1'
_symmetry_space_group_name_H-M 'P -1'
_atom_sites_solution_hydrogens geom
_atom_sites_solution_primary direct
_atom_sites_solution_secondary difmap
_audit_creation_method SHELXL-97
_cell_angle_alpha 97.608(2)
_cell_angle_beta 91.111(2)
_cell_angle_gamma 118.973(2)
_cell_formula_units_Z 2
_cell_length_a 12.787(2)
_cell_length_b 13.112(2)
_cell_length_c 13.121(2)
_cell_measurement_reflns_used 9655
_cell_measurement_temperature 298(2)
_cell_measurement_theta_max 28.23
_cell_measurement_theta_min 2.19
_cell_volume 1898.8(5)
_computing_cell_refinement 'Bruker SMART'
_computing_data_collection 'Bruker SMART'
_computing_data_reduction 'Bruker SAINT'
_computing_molecular_graphics 'ORTEP-III (Burnett & Johnson, 1996)'
_computing_publication_material 'SHELXL-97 (Sheldrick, 1997)'
_computing_structure_refinement 'SHELXL-97 (Sheldrick, 1997)'
_computing_structure_solution 'SHELXS-97 (Sheldrick, 1997)'
_diffrn_ambient_temperature 298(2)
_diffrn_measured_fraction_theta_full 0.996
_diffrn_measured_fraction_theta_max 0.927
_diffrn_measurement_device_type 'CCD area detector'
_diffrn_measurement_method 'phi and omega scans'
_diffrn_radiation_monochromator graphite
_diffrn_radiation_source 'fine-focus sealed tube'
_diffrn_radiation_type MoK\a
_diffrn_radiation_wavelength 0.71073
_diffrn_reflns_av_R_equivalents 0.0306
_diffrn_reflns_av_sigmaI/netI 0.0385
_diffrn_reflns_limit_h_max 16
_diffrn_reflns_limit_h_min -16
_diffrn_reflns_limit_k_max 17
_diffrn_reflns_limit_k_min -17
_diffrn_reflns_limit_l_max 17
_diffrn_reflns_limit_l_min -17
_diffrn_reflns_number 22046
_diffrn_reflns_theta_full 25.00
_diffrn_reflns_theta_max 28.38
_diffrn_reflns_theta_min 1.57
_exptl_absorpt_coefficient_mu 2.560
_exptl_absorpt_correction_T_max 0.599
_exptl_absorpt_correction_T_min 0.478
_exptl_absorpt_correction_type multi-scan
_exptl_absorpt_process_details SADABS
_exptl_crystal_colour 'pale yellow'
_exptl_crystal_density_diffrn 1.993
_exptl_crystal_density_method 'not measured'
_exptl_crystal_description blocks
_exptl_crystal_F_000 1126
_exptl_crystal_size_max 0.26
_exptl_crystal_size_mid 0.20
_exptl_crystal_size_min 0.20
_refine_diff_density_max 1.330
_refine_diff_density_min -0.931
_refine_diff_density_rms 0.122
_refine_ls_extinction_method none
_refine_ls_goodness_of_fit_ref 1.043
_refine_ls_hydrogen_treatment constr
_refine_ls_matrix_type full
_refine_ls_number_parameters 560
_refine_ls_number_reflns 8824
_refine_ls_number_restraints 0
_refine_ls_restrained_S_all 1.043
_refine_ls_R_factor_all 0.0421
_refine_ls_R_factor_gt 0.0348
_refine_ls_shift/su_max 0.002
_refine_ls_shift/su_mean 0.000
_refine_ls_structure_factor_coef Fsqd
_refine_ls_weighting_details 'calc w=1/[\s^2^(Fo^2^)+(0.0476P)^2^+0.6506P] where P=(Fo^2^+2Fc^2^)/3'
_refine_ls_weighting_scheme calc
_refine_ls_wR_factor_gt 0.0849
_refine_ls_wR_factor_ref 0.0885
_reflns_number_gt 7567
_reflns_number_total 8824
_reflns_threshold_expression >2sigma(I)
_cod_data_source_file ic901066v_si_002_03.cif
_cod_data_source_block 3
_cod_depositor_comments
;
The following automatic conversions were performed:
'_symmetry_cell_setting' value 'Triclinic' changed to 'triclinic'
according to '/home/saulius/struct/CIF-dictionaries/cif_core.dic'
dictionary named 'cif_core.dic' version 2.4.1 from 2010-06-29.

Automatic conversion script
Id: cif_fix_enum 1527 2010-12-29 10:47:43Z saulius 
;
_cod_original_cell_volume 1898.7(5)
_cod_database_code 4303802

loop_
_symmetry_equiv_pos_as_xyz
'x, y, z'
'-x, -y, -z'

loop_
_atom_site_label
_atom_site_type_symbol
_atom_site_fract_x
_atom_site_fract_y
_atom_site_fract_z
_atom_site_U_iso_or_equiv
_atom_site_adp_type
_atom_site_occupancy
_atom_site_symmetry_multiplicity
_atom_site_calc_flag
_atom_site_refinement_flags
_atom_site_disorder_assembly
_atom_site_disorder_group
Pr Pr 0.193232(17) 0.750441(17) 0.302540(16) 0.02953(7) Uani 1 1 d . . .
Ce Ce 0.282533(16) 0.273808(16) 0.242095(15) 0.02496(6) Uani 1 1 d . A .
C11 C 0.1296(3) 0.1866(3) 0.4493(3) 0.0343(8) Uani 1 1 d . . .
C12 C 0.1049(4) 0.1667(4) 0.5494(4) 0.0459(10) Uani 1 1 d . . .
H12 H 0.0264 0.1243 0.5661 0.055 Uiso 1 1 calc R . .
C13 C 0.2013(4) 0.2122(5) 0.6232(4) 0.0551(12) Uani 1 1 d . . .
H13 H 0.1880 0.1998 0.6911 0.066 Uiso 1 1 calc R . .
C14 C 0.3162(4) 0.2753(4) 0.5977(3) 0.0489(11) Uani 1 1 d . . .
H14 H 0.3810 0.3068 0.6478 0.059 Uiso 1 1 calc R . .
C15 C 0.3345(3) 0.2916(3) 0.4967(3) 0.0307(8) Uani 1 1 d . . .
C16 C 0.4548(3) 0.3558(3) 0.4572(3) 0.0309(8) Uani 1 1 d . A .
C17 C 0.0372(4) 0.1427(4) 0.3587(3) 0.0399(9) Uani 1 1 d . A .
C21 C 0.2075(3) 0.0109(3) 0.0921(3) 0.0328(8) Uani 1 1 d . . .
C22 C 0.1733(4) -0.0761(4) 0.0067(4) 0.0458(10) Uani 1 1 d . . .
H22 H 0.1808 -0.1428 0.0099 0.055 Uiso 1 1 calc R . .
C23 C 0.1277(4) -0.0619(4) -0.0839(3) 0.0494(11) Uani 1 1 d . . .
H23 H 0.1035 -0.1194 -0.1424 0.059 Uiso 1 1 calc R . .
C24 C 0.1185(4) 0.0370(4) -0.0865(3) 0.0421(10) Uani 1 1 d . . .
H24 H 0.0889 0.0484 -0.1467 0.051 Uiso 1 1 calc R . .
C25 C 0.1540(3) 0.1203(3) 0.0021(3) 0.0324(8) Uani 1 1 d . . .
C26 C 0.1474(3) 0.2332(4) 0.0109(3) 0.0367(9) Uani 1 1 d . A .
C27 C 0.2561(3) 0.0072(3) 0.1953(3) 0.0330(8) Uani 1 1 d . A .
C31 C 0.4006(3) 0.5630(3) 0.2200(3) 0.0269(7) Uani 1 1 d . A .
C32 C 0.4707(3) 0.6708(3) 0.1903(3) 0.0328(8) Uani 1 1 d . . .
H32 H 0.4529 0.7317 0.2059 0.039 Uiso 1 1 calc R . .
C33 C 0.5686(4) 0.6868(4) 0.1365(3) 0.0409(9) Uani 1 1 d . . .
H33 H 0.6172 0.7586 0.1148 0.049 Uiso 1 1 calc R . .
C34 C 0.5931(3) 0.5949(4) 0.1156(3) 0.0381(9) Uani 1 1 d . . .
H34 H 0.6593 0.6046 0.0809 0.046 Uiso 1 1 calc R . .
C35 C 0.5183(3) 0.4888(3) 0.1467(3) 0.0299(7) Uani 1 1 d . A .
C36 C 0.5308(3) 0.3796(3) 0.1271(3) 0.0322(8) Uani 1 1 d . A .
C37 C 0.2929(3) 0.5310(3) 0.2812(3) 0.0268(7) Uani 1 1 d . . .
C41 C 0.1942(4) 0.7198(4) 0.5603(3) 0.0396(9) Uani 1 1 d . . .
C42 C 0.2331(4) 0.7246(4) 0.6603(3) 0.0486(11) Uani 1 1 d . A .
H42 H 0.1788 0.6932 0.7086 0.058 Uiso 1 1 calc R . .
C43 C 0.3559(5) 0.7777(4) 0.6867(4) 0.0530(12) Uani 1 1 d . . .
H43 H 0.3845 0.7810 0.7535 0.064 Uiso 1 1 calc R A .
C44 C 0.4350(4) 0.8250(4) 0.6157(3) 0.0452(10) Uani 1 1 d . A .
H44 H 0.5174 0.8608 0.6329 0.054 Uiso 1 1 calc R . .
C45 C 0.3890(3) 0.8182(3) 0.5170(3) 0.0336(8) Uani 1 1 d . . .
C46 C 0.4646(3) 0.8678(3) 0.4317(3) 0.0354(8) Uani 1 1 d . A .
C47 C 0.0647(4) 0.6626(4) 0.5173(4) 0.0430(10) Uani 1 1 d . A .
N11 N 0.2424(3) 0.2466(3) 0.4239(2) 0.0286(6) Uani 1 1 d . . .
N21 N 0.1979(3) 0.1072(3) 0.0889(2) 0.0293(6) Uani 1 1 d . . .
N31 N 0.4231(2) 0.4734(2) 0.1966(2) 0.0261(6) Uani 1 1 d . . .
N41 N 0.2715(3) 0.7661(3) 0.4902(2) 0.0324(7) Uani 1 1 d . A .
O11 O 0.0800(2) 0.1634(2) 0.2716(2) 0.0413(7) Uani 1 1 d . . .
O12 O -0.0705(3) 0.0923(3) 0.3728(3) 0.0622(9) Uani 1 1 d . . .
O13 O 0.4508(2) 0.3566(2) 0.35945(19) 0.0330(6) Uani 1 1 d . . .
O14 O 0.5461(2) 0.4014(3) 0.5173(2) 0.0435(7) Uani 1 1 d . . .
O21 O 0.2849(3) 0.0956(2) 0.2645(2) 0.0370(6) Uani 1 1 d . . .
O22 O 0.2654(3) -0.0803(2) 0.2070(2) 0.0480(7) Uani 1 1 d . . .
O23 O 0.1913(3) 0.3019(2) 0.0962(2) 0.0418(7) Uani 1 1 d . . .
O24 O 0.1044(3) 0.2546(3) -0.0624(3) 0.0604(9) Uani 1 1 d . . .
O31 O 0.2442(2) 0.4273(2) 0.30315(19) 0.0305(5) Uani 1 1 d . A .
O32 O 0.2593(3) 0.6035(2) 0.3053(2) 0.0405(7) Uani 1 1 d . A .
O33 O 0.4383(2) 0.2847(2) 0.1394(2) 0.0365(6) Uani 1 1 d . . .
O34 O 0.6261(3) 0.3876(3) 0.1003(2) 0.0484(7) Uani 1 1 d . . .
O41 O 0.0447(2) 0.6679(3) 0.4256(2) 0.0447(7) Uani 1 1 d . A .
O42 O -0.0156(3) 0.6129(3) 0.5767(3) 0.0597(9) Uani 1 1 d . . .
O43 O 0.4134(2) 0.8631(2) 0.3476(2) 0.0362(6) Uani 1 1 d . A .
O44 O 0.5772(2) 0.9121(3) 0.4490(2) 0.0516(8) Uani 1 1 d . . .
O51 O 0.2024(3) 0.9301(3) 0.4190(2) 0.0518(8) Uani 1 1 d . A .
H51A H 0.2257 0.9941 0.3894 0.078 Uiso 1 1 d R . .
O52 O 0.0113(3) 0.7607(3) 0.2427(2) 0.0584(9) Uani 1 1 d . A .
H52A H -0.0541 0.7010 0.2581 0.088 Uiso 1 1 d R . .
H52B H -0.0166 0.7762 0.1999 0.088 Uiso 1 1 d R . .
H51C H 0.2608 0.9354 0.4689 0.088 Uiso 1 1 d R . .
O53 O 0.2213(3) 0.6964(3) 0.1187(2) 0.0602(9) Uani 1 1 d . A .
H53A H 0.2001 0.6338 0.0950 0.090 Uiso 1 1 d R . .
H53B H 0.2685 0.7353 0.0880 0.090 Uiso 1 1 d R . .
O54A O 0.0271(6) 0.5199(9) 0.2483(10) 0.054(3) Uani 0.55(3) 1 d P A 1
H54A H 0.0103 0.4906 0.2000 0.081 Uiso 0.55(3) 1 d PR A 1
H54B H -0.0115 0.5431 0.2643 0.081 Uiso 0.55(3) 1 d PR A 1
O54B O 0.0185(6) 0.5563(9) 0.1988(11) 0.045(4) Uani 0.45(3) 1 d P A 2
H54C H 0.0100 0.4998 0.2094 0.067 Uiso 0.45(3) 1 d PR A 2
H54D H -0.0252 0.5595 0.2494 0.067 Uiso 0.45(3) 1 d PR A 2
O1W O 0.6938(3) 0.9632(3) 0.2811(3) 0.0702(10) Uani 1 1 d . . .
H1A H 0.7609 1.0138 0.2976 0.105 Uiso 1 1 d R . .
H1B H 0.6507 0.9407 0.3271 0.105 Uiso 1 1 d R . .
O2W O 0.7753(3) 0.5210(3) 0.4607(3) 0.0618(9) Uani 1 1 d . . .
H2A H 0.8421 0.5505 0.4971 0.093 Uiso 1 1 d R . .
H2B H 0.7062 0.4900 0.4723 0.093 Uiso 1 1 d R . .
O3W O 0.3824(4) 0.8237(3) -0.0163(3) 0.0689(10) Uani 1 1 d . . .
H3B H 0.3802 0.7595 -0.0417 0.103 Uiso 1 1 d R . .
H3A H 0.3991 0.8784 -0.0519 0.103 Uiso 1 1 d R . .
O4W O -0.1851(3) 0.5394(3) 0.2628(3) 0.0643(10) Uani 1 1 d . . .
H4A H -0.1943 0.5315 0.3300 0.097 Uiso 1 1 d R . .
H4B H -0.2405 0.4951 0.2149 0.097 Uiso 1 1 d R . .
O5W O 0.5597(5) 0.9866(4) 0.1390(4) 0.122(2) Uani 1 1 d . . .
H5B H 0.4962 0.9410 0.1068 0.184 Uiso 1 1 d R . .
H5A H 0.5989 0.9709 0.1797 0.184 Uiso 1 1 d R . .
O6W O 0.0002(6) 0.6543(6) 0.7999(6) 0.165(3) Uani 1 1 d . . .
H6A H -0.0041 0.6796 0.7369 0.248 Uiso 1 1 d R . .
H6B H -0.0532 0.6801 0.8287 0.248 Uiso 1 1 d R . .
O7W O 0.1037(9) 0.4713(6) 0.0113(7) 0.243(6) Uani 1 1 d . . .
H7B H 0.0828 0.4448 0.0646 0.365 Uiso 1 1 d R . .
H7A H 0.1061 0.4018 -0.0072 0.365 Uiso 1 1 d R . .

loop_
_atom_site_aniso_label
_atom_site_aniso_U_11
_atom_site_aniso_U_22
_atom_site_aniso_U_33
_atom_site_aniso_U_23
_atom_site_aniso_U_13
_atom_site_aniso_U_12
Pr 0.02945(11) 0.02490(11) 0.03691(12) 0.00136(8) -0.00168(8) 0.01649(9)
Ce 0.02649(11) 0.02009(10) 0.02808(11) 0.00190(7) -0.00283(8) 0.01194(8)
C11 0.0304(19) 0.0288(19) 0.046(2) 0.0107(16) 0.0034(16) 0.0154(16)
C12 0.040(2) 0.052(3) 0.052(3) 0.021(2) 0.013(2) 0.024(2)
C13 0.062(3) 0.080(4) 0.039(2) 0.026(2) 0.014(2) 0.043(3)
C14 0.047(3) 0.072(3) 0.035(2) 0.010(2) -0.0021(19) 0.035(2)
C15 0.0329(19) 0.0331(19) 0.0311(19) 0.0041(15) -0.0020(15) 0.0205(16)
C16 0.0303(18) 0.0306(19) 0.034(2) -0.0010(15) -0.0029(15) 0.0180(16)
C17 0.034(2) 0.032(2) 0.052(3) 0.0100(18) -0.0023(18) 0.0142(17)
C21 0.0275(18) 0.0276(18) 0.039(2) 0.0002(15) 0.0005(15) 0.0118(15)
C22 0.041(2) 0.034(2) 0.057(3) -0.0103(19) -0.002(2) 0.0187(19)
C23 0.043(2) 0.053(3) 0.036(2) -0.013(2) -0.0020(19) 0.017(2)
C24 0.035(2) 0.055(3) 0.029(2) 0.0015(18) 0.0001(16) 0.0175(19)
C25 0.0229(17) 0.039(2) 0.0283(19) 0.0068(15) 0.0023(14) 0.0090(15)
C26 0.0256(18) 0.040(2) 0.040(2) 0.0153(18) -0.0035(16) 0.0110(16)
C27 0.0321(19) 0.0244(18) 0.044(2) 0.0084(16) 0.0064(16) 0.0142(16)
C31 0.0278(17) 0.0256(17) 0.0278(17) 0.0034(14) -0.0005(14) 0.0139(14)
C32 0.035(2) 0.0253(18) 0.038(2) 0.0064(15) 0.0035(16) 0.0146(16)
C33 0.039(2) 0.034(2) 0.045(2) 0.0124(18) 0.0089(18) 0.0123(18)
C34 0.034(2) 0.041(2) 0.037(2) 0.0075(17) 0.0082(16) 0.0166(18)
C35 0.0272(17) 0.0309(19) 0.0281(18) -0.0004(14) -0.0007(14) 0.0128(15)
C36 0.0326(19) 0.035(2) 0.0303(19) -0.0025(15) -0.0001(15) 0.0192(17)
C37 0.0292(18) 0.0263(17) 0.0283(18) 0.0038(14) -0.0018(14) 0.0166(15)
C41 0.046(2) 0.036(2) 0.044(2) 0.0092(18) 0.0088(18) 0.0246(19)
C42 0.063(3) 0.051(3) 0.039(2) 0.017(2) 0.010(2) 0.031(2)
C43 0.071(3) 0.056(3) 0.039(2) 0.010(2) -0.002(2) 0.035(3)
C44 0.051(3) 0.045(2) 0.044(2) 0.0002(19) -0.008(2) 0.029(2)
C45 0.035(2) 0.0300(19) 0.041(2) 0.0041(16) -0.0012(16) 0.0198(17)
C46 0.034(2) 0.0296(19) 0.044(2) -0.0017(16) -0.0025(17) 0.0188(17)
C47 0.041(2) 0.037(2) 0.052(3) 0.0094(19) 0.014(2) 0.0189(19)
N11 0.0301(15) 0.0276(15) 0.0311(16) 0.0065(12) 0.0005(12) 0.0162(13)
N21 0.0306(15) 0.0247(15) 0.0304(16) 0.0017(12) -0.0017(12) 0.0127(13)
N31 0.0266(14) 0.0263(15) 0.0247(14) 0.0034(11) -0.0002(11) 0.0127(12)
N41 0.0347(17) 0.0306(16) 0.0373(17) 0.0064(13) 0.0038(14) 0.0201(14)
O11 0.0335(14) 0.0362(15) 0.0465(17) 0.0024(13) -0.0109(12) 0.0129(12)
O12 0.0252(15) 0.061(2) 0.084(3) 0.0212(19) 0.0007(15) 0.0060(15)
O13 0.0286(13) 0.0366(14) 0.0315(14) 0.0028(11) -0.0009(10) 0.0150(11)
O14 0.0323(14) 0.0542(18) 0.0376(16) -0.0004(13) -0.0081(12) 0.0187(14)
O21 0.0502(16) 0.0291(14) 0.0365(15) 0.0042(11) -0.0051(12) 0.0239(13)
O22 0.061(2) 0.0317(15) 0.061(2) 0.0105(14) 0.0044(15) 0.0300(15)
O23 0.0498(17) 0.0375(15) 0.0402(16) 0.0042(12) -0.0121(13) 0.0241(14)
O24 0.062(2) 0.058(2) 0.052(2) 0.0199(16) -0.0206(16) 0.0210(17)
O31 0.0315(13) 0.0247(13) 0.0373(14) 0.0059(10) 0.0080(11) 0.0150(11)
O32 0.0491(16) 0.0355(15) 0.0526(17) 0.0119(13) 0.0139(13) 0.0315(14)
O33 0.0409(15) 0.0311(14) 0.0405(15) 0.0010(12) 0.0065(12) 0.0212(12)
O34 0.0392(16) 0.0486(18) 0.060(2) -0.0003(15) 0.0120(14) 0.0257(14)
O41 0.0325(15) 0.0499(18) 0.0514(19) 0.0154(14) 0.0080(13) 0.0182(14)
O42 0.0477(19) 0.072(2) 0.055(2) 0.0182(18) 0.0202(16) 0.0228(17)
O43 0.0265(13) 0.0352(15) 0.0427(16) 0.0071(12) 0.0002(11) 0.0117(11)
O44 0.0287(15) 0.062(2) 0.0552(19) 0.0024(16) -0.0057(13) 0.0171(14)
O51 0.068(2) 0.0414(17) 0.0526(19) -0.0069(14) -0.0164(16) 0.0360(16)
O52 0.0401(17) 0.093(3) 0.0479(18) 0.0209(18) -0.0048(14) 0.0356(18)
O53 0.089(3) 0.0454(19) 0.052(2) 0.0030(15) 0.0109(18) 0.0381(19)
O54A 0.043(3) 0.053(5) 0.064(6) 0.002(4) 0.005(3) 0.024(3)
O54B 0.037(4) 0.034(4) 0.060(7) 0.004(4) 0.004(3) 0.016(3)
O1W 0.0367(17) 0.059(2) 0.100(3) 0.010(2) 0.0018(18) 0.0128(17)
O2W 0.0381(17) 0.073(2) 0.061(2) 0.0071(18) 0.0098(15) 0.0179(17)
O3W 0.102(3) 0.063(2) 0.062(2) 0.0047(18) 0.013(2) 0.058(2)
O4W 0.0422(18) 0.079(3) 0.051(2) 0.0101(18) -0.0041(15) 0.0142(18)
O5W 0.172(5) 0.073(3) 0.089(3) 0.003(3) -0.050(3) 0.040(3)
O6W 0.147(6) 0.155(6) 0.204(8) 0.039(6) 0.037(5) 0.079(5)
O7W 0.399(13) 0.132(6) 0.224(9) -0.100(6) -0.168(9) 0.187(8)

loop_
_atom_type_symbol
_atom_type_description
_atom_type_scat_dispersion_real
_atom_type_scat_dispersion_imag
_atom_type_scat_source
C C 0.0033 0.0016 'International Tables Vol C Tables 4.2.6.8 and 6.1.1.4'
H H 0.0000 0.0000 'International Tables Vol C Tables 4.2.6.8 and 6.1.1.4'
N N 0.0061 0.0033 'International Tables Vol C Tables 4.2.6.8 and 6.1.1.4'
O O 0.0106 0.0060 'International Tables Vol C Tables 4.2.6.8 and 6.1.1.4'
Ce Ce -0.2486 2.6331 'International Tables Vol C Tables 4.2.6.8 and 6.1.1.4'
Pr Pr -0.2180 2.8214 'International Tables Vol C Tables 4.2.6.8 and 6.1.1.4'

loop_
_geom_angle_atom_site_label_1
_geom_angle_atom_site_label_2
_geom_angle_atom_site_label_3
_geom_angle
_geom_angle_site_symmetry_1
_geom_angle_site_symmetry_3
_geom_angle_publ_flag
O41 Pr O32 93.80(10) . . y
O41 Pr O43 124.80(9) . . y
O32 Pr O43 73.66(9) . . y
O41 Pr O22 136.34(10) . 1_565 y
O32 Pr O22 129.85(10) . 1_565 y
O43 Pr O22 75.10(9) . 1_565 y
O41 Pr O53 138.22(11) . . y
O32 Pr O53 74.61(10) . . y
O43 Pr O53 90.90(11) . . y
O22 Pr O53 67.68(10) 1_565 . y
O41 Pr O52 72.84(10) . . y
O32 Pr O52 139.22(11) . . y
O43 Pr O52 145.43(10) . . y
O22 Pr O52 73.32(11) 1_565 . y
O53 Pr O52 89.92(11) . . y
O41 Pr O51 74.46(11) . . y
O32 Pr O51 140.42(10) . . y
O43 Pr O51 82.39(10) . . y
O22 Pr O51 70.32(10) 1_565 . y
O53 Pr O51 137.78(10) . . y
O52 Pr O51 74.08(10) . . y
O41 Pr N41 62.31(10) . . y
O32 Pr N41 71.86(9) . . y
O43 Pr N41 62.70(9) . . y
O22 Pr N41 124.02(10) 1_565 . y
O53 Pr N41 141.88(10) . . y
O52 Pr N41 127.63(10) . . y
O51 Pr N41 69.22(9) . . y
O41 Pr O54B 74.9(3) . . y
O32 Pr O54B 75.4(3) . . y
O43 Pr O54B 144.05(19) . . y
O22 Pr O54B 112.9(4) 1_565 . y
O53 Pr O54B 63.4(3) . . y
O52 Pr O54B 64.0(3) . . y
O51 Pr O54B 133.56(19) . . y
N41 Pr O54B 122.9(4) . . y
O41 Pr O54A 64.5(2) . . y
O32 Pr O54A 62.1(3) . . y
O43 Pr O54A 135.6(2) . . y
O22 Pr O54A 131.9(3) 1_565 . y
O53 Pr O54A 74.9(3) . . y
O52 Pr O54A 77.6(3) . . y
O51 Pr O54A 135.29(16) . . y
N41 Pr O54A 104.1(3) . . y
O54B Pr O54A 19.20(18) . . y
O13 Ce O31 90.22(9) . . y
O13 Ce O11 128.49(9) . . y
O31 Ce O11 80.14(9) . . y
O13 Ce O23 145.02(10) . . y
O31 Ce O23 74.65(9) . . y
O11 Ce O23 80.55(10) . . y
O13 Ce O33 76.04(9) . . y
O31 Ce O33 127.23(9) . . y
O11 Ce O33 146.37(10) . . y
O23 Ce O33 88.18(10) . . y
O13 Ce O21 81.50(9) . . y
O31 Ce O21 150.31(9) . . y
O11 Ce O21 82.90(10) . . y
O23 Ce O21 126.15(9) . . y
O33 Ce O21 78.44(9) . . y
O13 Ce N11 64.55(9) . . y
O31 Ce N11 77.16(9) . . y
O11 Ce N11 63.96(10) . . y
O23 Ce N11 137.71(10) . . y
O33 Ce N11 134.10(9) . . y
O21 Ce N11 73.53(9) . . y
O13 Ce N31 73.65(9) . . y
O31 Ce N31 63.53(9) . . y
O11 Ce N31 138.49(9) . . y
O23 Ce N31 71.37(9) . . y
O33 Ce N31 63.71(9) . . y
O21 Ce N31 138.47(9) . . y
N11 Ce N31 121.46(9) . . y
O13 Ce N21 134.28(9) . . y
O31 Ce N21 134.65(9) . . y
O11 Ce N21 77.18(10) . . y
O23 Ce N21 63.26(9) . . y
O33 Ce N21 69.47(9) . . y
O21 Ce N21 63.17(9) . . y
N11 Ce N21 124.40(10) . . y
N31 Ce N21 114.07(9) . . y
N11 C11 C12 121.9(4) . . ?
N11 C11 C17 112.9(3) . . ?
C12 C11 C17 125.1(4) . . ?
C13 C12 C11 117.4(4) . . ?
C14 C13 C12 120.7(4) . . ?
C13 C14 C15 119.0(4) . . ?
N11 C15 C14 121.2(4) . . ?
N11 C15 C16 114.0(3) . . ?
C14 C15 C16 124.8(3) . . ?
O14 C16 O13 126.0(4) . . ?
O14 C16 C15 119.7(3) . . ?
O13 C16 C15 114.3(3) . . ?
O12 C17 O11 125.9(4) . . ?
O12 C17 C11 119.3(4) . . ?
O11 C17 C11 114.8(3) . . ?
N21 C21 C22 121.5(4) . . ?
N21 C21 C27 113.7(3) . . ?
C22 C21 C27 124.7(4) . . ?
C21 C22 C23 118.5(4) . . ?
C24 C23 C22 119.5(4) . . ?
C23 C24 C25 118.9(4) . . ?
N21 C25 C24 121.9(4) . . ?
N21 C25 C26 113.5(3) . . ?
C24 C25 C26 124.6(4) . . ?
O24 C26 O23 124.3(4) . . ?
O24 C26 C25 120.4(4) . . ?
O23 C26 C25 115.3(3) . . ?
O22 C27 O21 125.1(4) . . ?
O22 C27 C21 118.6(3) . . ?
O21 C27 C21 116.3(3) . . ?
N31 C31 C32 121.7(3) . . ?
N31 C31 C37 112.6(3) . . ?
C32 C31 C37 125.6(3) . . ?
C31 C32 C33 118.4(3) . . ?
C34 C33 C32 119.3(4) . . ?
C35 C34 C33 119.0(4) . . ?
N31 C35 C34 121.3(3) . . ?
N31 C35 C36 113.3(3) . . ?
C34 C35 C36 125.4(3) . . ?
O34 C36 O33 125.4(4) . . ?
O34 C36 C35 119.5(4) . . ?
O33 C36 C35 115.0(3) . . ?
O32 C37 O31 125.4(3) . . ?
O32 C37 C31 119.9(3) . . ?
O31 C37 C31 114.7(3) . . ?
N41 C41 C42 121.6(4) . . ?
N41 C41 C47 113.1(4) . . ?
C42 C41 C47 125.3(4) . . ?
C41 C42 C43 118.1(4) . . ?
C44 C43 C42 120.5(4) . . ?
C43 C44 C45 118.0(4) . . ?
N41 C45 C44 122.0(4) . . ?
N41 C45 C46 114.0(3) . . ?
C44 C45 C46 124.0(4) . . ?
O43 C46 O44 123.8(4) . . ?
O43 C46 C45 118.4(3) . . ?
O44 C46 C45 117.8(4) . . ?
O41 C47 O42 124.8(4) . . ?
O41 C47 C41 117.2(4) . . ?
O42 C47 C41 118.0(4) . . ?
C15 N11 C11 119.9(3) . . ?
C15 N11 Ce 119.4(2) . . ?
C11 N11 Ce 120.8(2) . . ?
C25 N21 C21 119.7(3) . . ?
C25 N21 Ce 120.1(2) . . ?
C21 N21 Ce 120.0(2) . . ?
C35 N31 C31 120.1(3) . . ?
C35 N31 Ce 119.8(2) . . ?
C31 N31 Ce 120.1(2) . . ?
C45 N41 C41 119.7(3) . . ?
C45 N41 Pr 120.0(3) . . ?
C41 N41 Pr 120.3(3) . . ?
C17 O11 Ce 127.3(2) . . ?
C16 O13 Ce 127.8(2) . . ?
C27 O21 Ce 126.2(2) . . ?
C27 O22 Pr 143.9(3) . 1_545 ?
C26 O23 Ce 127.6(2) . . ?
C37 O31 Ce 128.2(2) . . ?
C37 O32 Pr 164.2(3) . . ?
C36 O33 Ce 125.0(2) . . ?
C47 O41 Pr 126.9(3) . . ?
C46 O43 Pr 124.2(2) . . ?

loop_
_geom_bond_atom_site_label_1
_geom_bond_atom_site_label_2
_geom_bond_distance
_geom_bond_site_symmetry_2
_geom_bond_publ_flag
Pr O41 2.445(3) . y
Pr O32 2.455(2) . y
Pr O43 2.477(2) . y
Pr O22 2.479(3) 1_565 y
Pr O53 2.505(3) . y
Pr O52 2.512(3) . y
Pr O51 2.583(3) . y
Pr N41 2.583(3) . y
Pr O54B 2.604(7) . y
Pr O54A 2.703(8) . y
Ce O13 2.312(2) . y
Ce O31 2.340(2) . y
Ce O11 2.347(3) . y
Ce O23 2.383(3) . y
Ce O33 2.384(3) . y
Ce O21 2.408(2) . y
Ce N11 2.485(3) . y
Ce N31 2.517(3) . y
Ce N21 2.539(3) . y
C11 N11 1.342(5) . ?
C11 C12 1.385(6) . ?
C11 C17 1.499(5) . ?
C12 C13 1.379(6) . ?
C13 C14 1.368(6) . ?
C14 C15 1.377(6) . ?
C15 N11 1.334(4) . ?
C15 C16 1.496(5) . ?
C16 O14 1.228(4) . ?
C16 O13 1.284(4) . ?
C17 O12 1.236(5) . ?
C17 O11 1.281(5) . ?
C21 N21 1.332(5) . ?
C21 C22 1.381(5) . ?
C21 C27 1.495(5) . ?
C22 C23 1.388(6) . ?
C23 C24 1.362(6) . ?
C24 C25 1.382(5) . ?
C25 N21 1.327(5) . ?
C25 C26 1.513(6) . ?
C26 O24 1.226(4) . ?
C26 O23 1.265(5) . ?
C27 O22 1.238(4) . ?
C27 O21 1.264(4) . ?
C31 N31 1.338(4) . ?
C31 C32 1.373(5) . ?
C31 C37 1.513(5) . ?
C32 C33 1.390(6) . ?
C33 C34 1.381(6) . ?
C34 C35 1.376(5) . ?
C35 N31 1.333(5) . ?
C35 C36 1.507(5) . ?
C36 O34 1.234(4) . ?
C36 O33 1.268(5) . ?
C37 O32 1.228(4) . ?
C37 O31 1.269(4) . ?
C41 N41 1.339(5) . ?
C41 C42 1.377(6) . ?
C41 C47 1.507(6) . ?
C42 C43 1.388(7) . ?
C43 C44 1.364(7) . ?
C44 C45 1.386(6) . ?
C45 N41 1.330(5) . ?
C45 C46 1.495(6) . ?
C46 O43 1.251(5) . ?
C46 O44 1.267(5) . ?
C47 O41 1.242(5) . ?
C47 O42 1.266(5) . ?
O22 Pr 2.479(3) 1_545 ?
